data_7700828
loop_
_publ_author_name
'Safaei, Elham'
'Balaghi, S. Esmael'
'Chiang, Linus'
'Clarke, Ryan M.'
'Martelino, Diego'
'Webb, Michael I.'
'Wong, Edwin W. Y.'
'Savard, Didier'
'Walsby, Charles J.'
'Storr, Tim'

_publ_section_title
;
 Stabilization of different redox levels of a tridentate benzoxazole
 amidophenoxide ligand when bound to Co(iii) or V(v).
;
_journal_issue 35
_journal_name_full 'Dalton transactions (Cambridge, England : 2003)'
_journal_page_first 13326
_journal_page_last 13336
_journal_paper_doi 10.1039/c9dt02865j
_journal_volume 48
_journal_year 2019
_chemical_formula_moiety 'C70.23 H88.20 Co1 N4.11 O4'
_chemical_formula_sum 'C70.23 H88.2 Co N4.11 O4'
_chemical_formula_weight 1112.96
_space_group_IT_number 61
_space_group_name_Hall '-P 2ac 2ab'
_space_group_name_H-M_alt 'P b c a'
_symmetry_cell_setting orthorhombic
_symmetry_space_group_name_Hall '-P 2ac 2ab'
_symmetry_space_group_name_H-M 'P b c a'
_atom_sites_solution_hydrogens difmap
_atom_sites_solution_primary direct
_audit_block_doi 10.5517/ccdc.csd.cc21mfty
_audit_update_record
;
2019-02-04 deposited with the CCDC.    2019-08-12 downloaded from the CCDC.
;
_cell_angle_alpha 90
_cell_angle_beta 90
_cell_angle_gamma 90
_cell_formula_units_Z 8
_cell_length_a 21.8910(16)
_cell_length_b 24.2657(18)
_cell_length_c 24.9070(19)
_cell_measurement_reflns_used 9305
_cell_measurement_temperature 150(2)
_cell_measurement_theta_max 28.24
_cell_measurement_theta_min 2.51
_cell_volume 13230.6(17)
_computing_cell_refinement 'Bruker SAINT'
_computing_data_collection 'Bruker APEX2'
_computing_data_reduction 'Bruker SAINT'
_computing_structure_solution
; 
 SIR92 (Altomare et al, 1994)
 CRYSTALS (Watkin, 1988) 
;
_diffrn_ambient_temperature 150(2)
_diffrn_measured_fraction_theta_full 0.995
_diffrn_measured_fraction_theta_max 0.958
_diffrn_measurement_device_type 'Bruker APEX-II CCD'
_diffrn_measurement_method '\f and \w scans'
_diffrn_radiation_monochromator graphite
_diffrn_radiation_type 'Mo K\a'
_diffrn_radiation_wavelength 0.71073
_diffrn_reflns_av_R_equivalents 0.049
_diffrn_reflns_limit_h_max 29
_diffrn_reflns_limit_h_min -29
_diffrn_reflns_limit_k_max 31
_diffrn_reflns_limit_k_min -31
_diffrn_reflns_limit_l_max 32
_diffrn_reflns_limit_l_min -32
_diffrn_reflns_number 151229
_diffrn_reflns_theta_full 26.401
_diffrn_reflns_theta_max 28.697
_diffrn_reflns_theta_min 1.496
_exptl_absorpt_coefficient_mu 0.307
_exptl_absorpt_correction_T_max 0.7458
_exptl_absorpt_correction_T_min 0.6919
_exptl_absorpt_correction_type multi-scan
_exptl_crystal_colour bronze
_exptl_crystal_density_diffrn 1.117
_exptl_crystal_description plate
_exptl_crystal_F_000 4778.938
_exptl_crystal_size_max 0.40
_exptl_crystal_size_mid 0.30
_exptl_crystal_size_min 0.07
_refine_diff_density_max 0.41
_refine_diff_density_min -0.40
_refine_ls_extinction_method None
_refine_ls_goodness_of_fit_ref 1.0679
_refine_ls_hydrogen_treatment constr
_refine_ls_matrix_type full
_refine_ls_number_parameters 723
_refine_ls_number_reflns 12272
_refine_ls_number_restraints 0
_refine_ls_R_factor_all 0.0695
_refine_ls_R_factor_gt 0.0489
_refine_ls_shift/su_max 0.0007659
_refine_ls_structure_factor_coef F
_refine_ls_weighting_details
;
 Method, part 1, Chebychev polynomial, (Watkin, 1994, Prince, 1982) 
 [weight] = 1.0/[A~0~*T~0~(x)+A~1~*T~1~(x) ... +A~n-1~]*T~n-1~(x)] 
 where A~i~ are the Chebychev coefficients listed below and x= Fcalc/Fmax 
 Method = Robust Weighting (Prince, 1982) 
 W = [weight] * [1-(deltaF/6*sigmaF)^2^]^2^ 
 A~i~ are: 
 0.205 0.231 0.129 0.479E-01 0.169E-01 
;
_refine_ls_weighting_scheme calc
_refine_ls_wR_factor_all 0.0829
_refine_ls_wR_factor_gt 0.0450
_refine_ls_wR_factor_ref 0.0427
_reflns_limit_h_max 29
_reflns_limit_h_min 0
_reflns_limit_k_max 31
_reflns_limit_k_min 0
_reflns_limit_l_max 32
_reflns_limit_l_min 0
_reflns_number_gt 13109
_reflns_number_total 16380
_reflns_threshold_expression I>2.0\s(I)
_oxford_diffrn_Wilson_B_factor 1.88
_oxford_diffrn_Wilson_scale 792.72
_oxford_refine_ls_r_factor_ref 0.0449
_oxford_refine_ls_scale 0.03727(3)
_oxford_reflns_number_all 16380
_oxford_reflns_threshold_expression_ref I>2.5\s(I)
_cod_data_source_file c9dt02865j2.cif
_cod_data_source_block CoL2
_cod_depositor_comments
;
The following automatic conversions were performed:

'_exptl_absorpt_correction_type' value 'Multi-scan' changed to
'multi-scan' according to
/home/data/users/saulius/crontab/automatic-downloads/rss-feeds/RSC/lib/dictionaries/cif_core.dic
dictionary named 'cif_core.dic' version 2.4.2 from 2011-04-26.

Automatic conversion script
Id: cif_fix_values 4973 2017-02-22 13:04:09Z antanas 

 Adding full bibliography for 7700828--7700829.cif.
;
_cod_original_sg_symbol_H-M 'P b c a '
_cod_original_formula_sum 'C70.23 H88.20 Co1 N4.11 O4'
_cod_database_code 7700828

loop_
_symmetry_equiv_pos_as_xyz
x,y,z
-x,-y,-z
x,-y+1/2,z+1/2
-x,y+1/2,-z+1/2
-x+1/2,-y,z+1/2
x+1/2,y,-z+1/2
x+1/2,-y+1/2,-z
-x+1/2,y+1/2,z

loop_
_atom_site_label
_atom_site_type_symbol
_atom_site_fract_x
_atom_site_fract_y
_atom_site_fract_z
_atom_site_U_iso_or_equiv
_atom_site_occupancy
_atom_site_adp_type
_atom_site_refinement_flags_posn
_atom_site_refinement_flags_occupancy
Co1 Co 0.235527(10) 0.617101(8) 0.281133(8) 0.0209 1.0000 Uani . .
O1 O 0.18823(5) 0.55778(5) 0.30599(4) 0.0246 1.0000 Uani . .
O2 O 0.32057(5) 0.76512(5) 0.26116(5) 0.0279 1.0000 Uani . .
O3 O 0.16870(5) 0.65133(5) 0.24636(4) 0.0257 1.0000 Uani . .
O4 O 0.38427(6) 0.52120(5) 0.31357(5) 0.0281 1.0000 Uani . .
N1 N 0.21141(6) 0.65357(5) 0.34557(5) 0.0229 1.0000 Uani . .
N2 N 0.28669(6) 0.67846(6) 0.26027(5) 0.0243 1.0000 Uani . .
N3 N 0.24508(6) 0.57793(5) 0.21561(5) 0.0231 1.0000 Uani . .
N4 N 0.30779(6) 0.58228(5) 0.31137(5) 0.0245 1.0000 Uani . .
N100 N 0.6723(11) 0.0481(9) -0.0518(9) 0.076(4) 0.114(4) Uiso . P
C1 C 0.17404(7) 0.56381(7) 0.35736(6) 0.0227 1.0000 Uani . .
C2 C 0.14567(7) 0.52129(7) 0.38790(7) 0.0245 1.0000 Uani . .
C3 C 0.13471(8) 0.53269(7) 0.44166(7) 0.0266 1.0000 Uani . .
C4 C 0.15028(8) 0.58269(7) 0.46711(7) 0.0264 1.0000 Uani . .
C5 C 0.17663(7) 0.62358(7) 0.43651(6) 0.0250 1.0000 Uani . .
C6 C 0.18691(7) 0.61521(7) 0.38146(6) 0.0226 1.0000 Uani . .
C7 C 0.12839(8) 0.46670(7) 0.36111(7) 0.0290 1.0000 Uani . .
C8 C 0.18583(9) 0.43737(8) 0.34038(8) 0.0376 1.0000 Uani . .
C9 C 0.08522(10) 0.47825(8) 0.31373(8) 0.0416 1.0000 Uani . .
C10 C 0.09580(10) 0.42759(8) 0.40020(9) 0.0433 1.0000 Uani . .
C11 C 0.13627(9) 0.59048(8) 0.52719(7) 0.0328 1.0000 Uani . .
C12 C 0.16220(14) 0.54137(10) 0.55902(8) 0.0579 1.0000 Uani . .
C13 C 0.06710(11) 0.59158(16) 0.53551(10) 0.0802 1.0000 Uani . .
C14 C 0.16511(13) 0.64205(9) 0.55009(8) 0.0512 1.0000 Uani . .
C15 C 0.19852(7) 0.70873(6) 0.34772(6) 0.0231 1.0000 Uani . .
C16 C 0.15035(8) 0.73113(7) 0.37897(7) 0.0253 1.0000 Uani . .
C17 C 0.13884(8) 0.78683(7) 0.38012(7) 0.0288 1.0000 Uani . .
C18 C 0.17462(8) 0.82399(7) 0.35118(7) 0.0300 1.0000 Uani . .
C19 C 0.22088(8) 0.80384(7) 0.31950(7) 0.0276 1.0000 Uani . .
C20 C 0.23272(7) 0.74709(7) 0.31641(6) 0.0242 1.0000 Uani . .
C21 C 0.27898(7) 0.72806(6) 0.27955(7) 0.0247 1.0000 Uani . .
C22 C 0.33819(8) 0.68134(7) 0.22647(7) 0.0255 1.0000 Uani . .
C23 C 0.35860(8) 0.73525(7) 0.22708(7) 0.0274 1.0000 Uani . .
C24 C 0.40887(8) 0.75426(7) 0.19828(8) 0.0301 1.0000 Uani . .
C25 C 0.43661(8) 0.71354(8) 0.16761(8) 0.0324 1.0000 Uani . .
C26 C 0.41763(8) 0.65810(7) 0.16575(7) 0.0290 1.0000 Uani . .
C27 C 0.36773(8) 0.64141(7) 0.19596(7) 0.0269 1.0000 Uani . .
C28 C 0.43083(9) 0.81403(7) 0.20188(9) 0.0398 1.0000 Uani . .
C29 C 0.44415(10) 0.82825(8) 0.26067(10) 0.0489 1.0000 Uani . .
C30 C 0.38099(11) 0.85247(9) 0.18020(12) 0.0588 1.0000 Uani . .
C31 C 0.48962(10) 0.82252(9) 0.16946(11) 0.0522 1.0000 Uani . .
C32 C 0.45157(9) 0.61772(8) 0.12891(8) 0.0366 1.0000 Uani . .
C33 C 0.52028(10) 0.62032(10) 0.13911(14) 0.0694 1.0000 Uani . .
C34 C 0.43708(18) 0.63278(15) 0.07084(11) 0.0949 1.0000 Uani . .
C35 C 0.43170(11) 0.55854(9) 0.13828(11) 0.0570 1.0000 Uani . .
C36 C 0.17242(8) 0.64492(7) 0.19375(6) 0.0243 1.0000 Uani . .
C37 C 0.13626(8) 0.67493(7) 0.15636(7) 0.0281 1.0000 Uani . .
C38 C 0.14901(8) 0.66683(8) 0.10252(7) 0.0330 1.0000 Uani . .
C39 C 0.19391(9) 0.63043(8) 0.08269(7) 0.0324 1.0000 Uani . .
C40 C 0.22589(8) 0.59916(7) 0.11928(7) 0.0289 1.0000 Uani . .
C41 C 0.21457(8) 0.60539(7) 0.17443(6) 0.0250 1.0000 Uani . .
C42 C 0.08763(8) 0.71547(7) 0.17629(8) 0.0319 1.0000 Uani . .
C43 C 0.11825(10) 0.76169(8) 0.20859(9) 0.0434 1.0000 Uani . .
C44 C 0.04124(9) 0.68457(8) 0.21134(9) 0.0418 1.0000 Uani . .
C45 C 0.05256(11) 0.74165(9) 0.12967(9) 0.0486 1.0000 Uani . .
C46 C 0.20720(10) 0.62894(10) 0.02194(7) 0.0418 1.0000 Uani . .
C47 C 0.22988(13) 0.68577(12) 0.00415(9) 0.0673 1.0000 Uani . .
C48 C 0.14927(11) 0.61442(10) -0.00908(8) 0.0484 1.0000 Uani . .
C49 C 0.25587(15) 0.58633(16) 0.00801(9) 0.0854 1.0000 Uani . .
C50 C 0.26159(8) 0.52376(6) 0.21266(6) 0.0230 1.0000 Uani . .
C51 C 0.23588(8) 0.48625(7) 0.17553(6) 0.0277 1.0000 Uani . .
C52 C 0.25441(9) 0.43211(7) 0.17373(7) 0.0324 1.0000 Uani . .
C53 C 0.29950(9) 0.41223(7) 0.20807(7) 0.0345 1.0000 Uani . .
C54 C 0.32446(9) 0.44715(7) 0.24568(7) 0.0303 1.0000 Uani . .
C55 C 0.30539(8) 0.50224(7) 0.24922(6) 0.0252 1.0000 Uani . .
C56 C 0.33020(8) 0.53674(7) 0.29104(6) 0.0246 1.0000 Uani . .
C57 C 0.34990(8) 0.59934(7) 0.35086(7) 0.0271 1.0000 Uani . .
C58 C 0.39691(8) 0.56138(7) 0.35167(7) 0.0282 1.0000 Uani . .
C59 C 0.44729(8) 0.56374(8) 0.38547(7) 0.0307 1.0000 Uani . .
C60 C 0.44529(9) 0.60869(8) 0.42085(7) 0.0343 1.0000 Uani . .
C61 C 0.39759(9) 0.64757(8) 0.42267(7) 0.0342 1.0000 Uani . .
C62 C 0.34944(8) 0.64356(7) 0.38638(7) 0.0316 1.0000 Uani . .
C63 C 0.49822(9) 0.52048(8) 0.38377(8) 0.0363 1.0000 Uani . .
C64 C 0.52593(10) 0.51798(9) 0.32722(9) 0.0462 1.0000 Uani . .
C65 C 0.47111(11) 0.46430(9) 0.39915(9) 0.0484 1.0000 Uani . .
C66 C 0.54948(10) 0.53440(10) 0.42319(10) 0.0504 1.0000 Uani . .
C67 C 0.39551(9) 0.69370(9) 0.46534(9) 0.0442 1.0000 Uani . .
C68 C 0.45288(11) 0.69477(11) 0.50079(10) 0.0561 1.0000 Uani . .
C69 C 0.33989(12) 0.68266(13) 0.50186(10) 0.0666 1.0000 Uani . .
C70 C 0.38859(11) 0.74997(10) 0.43834(11) 0.0570 1.0000 Uani . .
C100 C 0.6846(13) 0.0410(12) -0.0069(12) 0.076(4) 0.114(4) Uiso . P
C101 C 0.7011(13) 0.0301(12) 0.0450(11) 0.076(4) 0.114(4) Uiso . P
H31 H 0.1153 0.5045 0.4630 0.0210(7) 1.0000 Uiso R .
H51 H 0.1886 0.6579 0.4527 0.0189(7) 1.0000 Uiso R .
H81 H 0.2140 0.4304 0.3695 0.0472(7) 1.0000 Uiso R .
H82 H 0.2066 0.4593 0.3134 0.0472(7) 1.0000 Uiso R .
H83 H 0.1746 0.4024 0.3245 0.0476(7) 1.0000 Uiso R .
H91 H 0.0761 0.4438 0.2957 0.0525(7) 1.0000 Uiso R .
H92 H 0.0476 0.4932 0.3267 0.0531(7) 1.0000 Uiso R .
H93 H 0.1038 0.5034 0.2878 0.0529(7) 1.0000 Uiso R .
H101 H 0.0584 0.4450 0.4136 0.0546(7) 1.0000 Uiso R .
H102 H 0.0854 0.3930 0.3815 0.0543(7) 1.0000 Uiso R .
H103 H 0.1223 0.4189 0.4312 0.0545(7) 1.0000 Uiso R .
H121 H 0.1521 0.5463 0.5974 0.0752(7) 1.0000 Uiso R .
H122 H 0.2075 0.5414 0.5539 0.0767(7) 1.0000 Uiso R .
H123 H 0.1447 0.5068 0.5457 0.0756(7) 1.0000 Uiso R .
H131 H 0.0497 0.5593 0.5185 0.1130(7) 1.0000 Uiso R .
H132 H 0.0603 0.5916 0.5738 0.1123(7) 1.0000 Uiso R .
H133 H 0.0551 0.6274 0.5185 0.1124(7) 1.0000 Uiso R .
H141 H 0.1577 0.6439 0.5888 0.0663(7) 1.0000 Uiso R .
H142 H 0.2092 0.6408 0.5442 0.0663(7) 1.0000 Uiso R .
H143 H 0.1476 0.6755 0.5327 0.0667(7) 1.0000 Uiso R .
H161 H 0.1252 0.7068 0.3995 0.0202(7) 1.0000 Uiso R .
H171 H 0.1060 0.7998 0.4014 0.0240(7) 1.0000 Uiso R .
H181 H 0.1666 0.8636 0.3532 0.0252(7) 1.0000 Uiso R .
H191 H 0.2458 0.8285 0.2992 0.0224(7) 1.0000 Uiso R .
H251 H 0.4714 0.7238 0.1460 0.0286(7) 1.0000 Uiso R .
H271 H 0.3539 0.6035 0.1958 0.0213(7) 1.0000 Uiso R .
H291 H 0.4739 0.8017 0.2750 0.0627(7) 1.0000 Uiso R .
H292 H 0.4607 0.8660 0.2621 0.0625(7) 1.0000 Uiso R .
H293 H 0.4067 0.8266 0.2816 0.0627(7) 1.0000 Uiso R .
H301 H 0.3434 0.8479 0.2013 0.0762(7) 1.0000 Uiso R .
H302 H 0.3729 0.8431 0.1429 0.0760(7) 1.0000 Uiso R .
H303 H 0.3951 0.8901 0.1829 0.0760(7) 1.0000 Uiso R .
H311 H 0.5031 0.8602 0.1741 0.0672(7) 1.0000 Uiso R .
H312 H 0.5223 0.7987 0.1830 0.0675(7) 1.0000 Uiso R .
H313 H 0.4826 0.8153 0.1313 0.0674(7) 1.0000 Uiso R .
H331 H 0.5337 0.6568 0.1301 0.0934(7) 1.0000 Uiso R .
H332 H 0.5288 0.6115 0.1766 0.0946(7) 1.0000 Uiso R .
H333 H 0.5402 0.5948 0.1152 0.0930(7) 1.0000 Uiso R .
H341 H 0.4571 0.6069 0.0481 0.1292(7) 1.0000 Uiso R .
H342 H 0.4516 0.6693 0.0634 0.1304(7) 1.0000 Uiso R .
H343 H 0.3936 0.6301 0.0657 0.1296(7) 1.0000 Uiso R .
H351 H 0.3886 0.5544 0.1297 0.0766(7) 1.0000 Uiso R .
H352 H 0.4551 0.5342 0.1151 0.0761(7) 1.0000 Uiso R .
H353 H 0.4377 0.5481 0.1765 0.0775(7) 1.0000 Uiso R .
H381 H 0.1260 0.6872 0.0762 0.0278(7) 1.0000 Uiso R .
H401 H 0.2568 0.5735 0.1082 0.0236(7) 1.0000 Uiso R .
H431 H 0.0878 0.7888 0.2196 0.0550(7) 1.0000 Uiso R .
H432 H 0.1370 0.7458 0.2402 0.0556(7) 1.0000 Uiso R .
H433 H 0.1497 0.7794 0.1864 0.0561(7) 1.0000 Uiso R .
H441 H 0.0627 0.6661 0.2408 0.0527(7) 1.0000 Uiso R .
H442 H 0.0118 0.7110 0.2250 0.0532(7) 1.0000 Uiso R .
H443 H 0.0207 0.6569 0.1901 0.0532(7) 1.0000 Uiso R .
H451 H 0.0806 0.7625 0.1071 0.0643(7) 1.0000 Uiso R .
H452 H 0.0334 0.7139 0.1079 0.0646(7) 1.0000 Uiso R .
H453 H 0.0219 0.7665 0.1439 0.0640(7) 1.0000 Uiso R .
H471 H 0.2397 0.6843 -0.0343 0.0891(7) 1.0000 Uiso R .
H472 H 0.2660 0.6954 0.0249 0.0894(7) 1.0000 Uiso R .
H473 H 0.1969 0.7124 0.0111 0.0899(7) 1.0000 Uiso R .
H481 H 0.1169 0.6419 -0.0025 0.0630(7) 1.0000 Uiso R .
H482 H 0.1356 0.5781 0.0020 0.0640(7) 1.0000 Uiso R .
H483 H 0.1589 0.6130 -0.0473 0.0625(7) 1.0000 Uiso R .
H491 H 0.2619 0.5869 -0.0311 0.1143(7) 1.0000 Uiso R .
H492 H 0.2944 0.5959 0.0264 0.1147(7) 1.0000 Uiso R .
H493 H 0.2415 0.5494 0.0193 0.1148(7) 1.0000 Uiso R .
H511 H 0.2052 0.4990 0.1514 0.0229(7) 1.0000 Uiso R .
H521 H 0.2359 0.4075 0.1476 0.0282(7) 1.0000 Uiso R .
H531 H 0.3125 0.3753 0.2064 0.0303(7) 1.0000 Uiso R .
H541 H 0.3556 0.4343 0.2699 0.0261(7) 1.0000 Uiso R .
H601 H 0.4782 0.6133 0.4455 0.0291(7) 1.0000 Uiso R .
H621 H 0.3168 0.6696 0.3856 0.0263(7) 1.0000 Uiso R .
H641 H 0.4945 0.5081 0.3013 0.0581(7) 1.0000 Uiso R .
H642 H 0.5579 0.4896 0.3268 0.0583(7) 1.0000 Uiso R .
H643 H 0.5433 0.5530 0.3165 0.0591(7) 1.0000 Uiso R .
H651 H 0.5038 0.4380 0.3998 0.0629(7) 1.0000 Uiso R .
H652 H 0.4412 0.4533 0.3724 0.0621(7) 1.0000 Uiso R .
H653 H 0.4524 0.4658 0.4347 0.0630(7) 1.0000 Uiso R .
H661 H 0.5681 0.5699 0.4147 0.0652(7) 1.0000 Uiso R .
H662 H 0.5807 0.5063 0.4219 0.0654(7) 1.0000 Uiso R .
H663 H 0.5329 0.5355 0.4596 0.0653(7) 1.0000 Uiso R .
H681 H 0.4468 0.7246 0.5264 0.0753(7) 1.0000 Uiso R .
H682 H 0.4565 0.6586 0.5192 0.0763(7) 1.0000 Uiso R .
H683 H 0.4881 0.7021 0.4781 0.0749(7) 1.0000 Uiso R .
H691 H 0.3442 0.6463 0.5180 0.0929(7) 1.0000 Uiso R .
H692 H 0.3380 0.7111 0.5289 0.0922(7) 1.0000 Uiso R .
H693 H 0.3029 0.6839 0.4802 0.0922(7) 1.0000 Uiso R .
H701 H 0.4233 0.7572 0.4145 0.0742(7) 1.0000 Uiso R .
H702 H 0.3510 0.7506 0.4180 0.0729(7) 1.0000 Uiso R .
H703 H 0.3865 0.7778 0.4660 0.0730(7) 1.0000 Uiso R .
H1011 H 0.7445 0.0260 0.0477 0.0307(7) 0.0671 Uiso R .
H1012 H 0.6882 0.0610 0.0660 0.0307(7) 0.0671 Uiso R .
H1013 H 0.6817 -0.0025 0.0580 0.0307(7) 0.0671 Uiso R .

loop_
_atom_site_aniso_label
_atom_site_aniso_U_11
_atom_site_aniso_U_22
_atom_site_aniso_U_33
_atom_site_aniso_U_23
_atom_site_aniso_U_13
_atom_site_aniso_U_12
Co1 0.02568(10) 0.01887(9) 0.01822(9) -0.00102(8) 0.00185(9) 0.00118(9)
O1 0.0313(6) 0.0229(5) 0.0196(5) -0.0015(4) 0.0013(5) -0.0013(5)
O2 0.0286(6) 0.0204(5) 0.0349(6) -0.0004(5) 0.0071(5) 0.0008(5)
O3 0.0293(6) 0.0255(6) 0.0223(6) 0.0004(5) 0.0014(5) 0.0031(5)
O4 0.0326(6) 0.0265(6) 0.0251(6) -0.0043(5) -0.0041(5) 0.0058(5)
N1 0.0281(7) 0.0211(6) 0.0195(6) -0.0023(5) 0.0028(5) 0.0004(5)
N2 0.0256(7) 0.0235(7) 0.0239(7) -0.0012(5) 0.0033(6) 0.0010(6)
N3 0.0279(7) 0.0226(6) 0.0189(6) -0.0020(5) 0.0018(5) 0.0004(5)
N4 0.0293(7) 0.0226(7) 0.0217(7) -0.0030(5) 0.0008(6) 0.0008(6)
C1 0.0225(8) 0.0244(8) 0.0212(7) -0.0003(6) -0.0016(6) 0.0041(6)
C2 0.0226(8) 0.0243(8) 0.0264(8) 0.0004(6) 0.0002(6) 0.0007(6)
C3 0.0264(8) 0.0278(8) 0.0256(8) 0.0037(7) 0.0026(7) -0.0001(7)
C4 0.0251(8) 0.0335(9) 0.0207(8) -0.0001(7) 0.0011(6) 0.0024(7)
C5 0.0260(8) 0.0272(8) 0.0219(7) -0.0038(6) -0.0003(6) 0.0006(7)
C6 0.0224(7) 0.0235(7) 0.0221(7) 0.0002(6) 0.0000(6) 0.0002(6)
C7 0.0342(9) 0.0221(8) 0.0308(9) -0.0014(7) 0.0033(7) -0.0031(7)
C8 0.0440(11) 0.0251(9) 0.0436(11) -0.0001(8) 0.0091(9) 0.0038(8)
C9 0.0450(11) 0.0345(10) 0.0453(11) -0.0103(9) -0.0108(9) -0.0053(9)
C10 0.0530(13) 0.0326(10) 0.0441(11) -0.0025(9) 0.0136(10) -0.0145(9)
C11 0.0332(9) 0.0458(11) 0.0195(8) -0.0012(7) 0.0025(7) -0.0025(8)
C12 0.097(2) 0.0498(13) 0.0266(10) 0.0062(9) -0.0081(11) -0.0101(13)
C13 0.0395(13) 0.162(3) 0.0388(13) -0.0253(17) 0.0087(11) 0.0015(17)
C14 0.0847(18) 0.0424(12) 0.0265(10) -0.0093(9) 0.0114(10) -0.0106(12)
C15 0.0255(8) 0.0230(8) 0.0208(7) -0.0046(6) -0.0025(6) 0.0014(6)
C16 0.0250(8) 0.0272(8) 0.0239(8) -0.0042(6) 0.0007(6) -0.0007(7)
C17 0.0278(9) 0.0317(9) 0.0270(8) -0.0074(7) 0.0011(7) 0.0048(7)
C18 0.0352(9) 0.0227(8) 0.0321(9) -0.0056(7) -0.0022(7) 0.0044(7)
C19 0.0320(9) 0.0237(8) 0.0270(8) -0.0021(7) -0.0010(7) -0.0001(7)
C20 0.0256(8) 0.0230(7) 0.0240(7) -0.0036(6) 0.0005(7) 0.0006(7)
C21 0.0261(8) 0.0216(7) 0.0264(8) 0.0008(6) 0.0006(7) 0.0008(6)
C22 0.0264(8) 0.0252(8) 0.0250(8) 0.0020(6) 0.0017(7) 0.0005(7)
C23 0.0285(8) 0.0225(8) 0.0313(9) -0.0002(7) 0.0039(7) 0.0040(7)
C24 0.0266(8) 0.0255(8) 0.0383(9) 0.0046(7) 0.0037(7) 0.0010(7)
C25 0.0267(9) 0.0334(9) 0.0371(10) 0.0043(8) 0.0083(8) 0.0020(7)
C26 0.0255(8) 0.0315(9) 0.0300(9) -0.0009(7) 0.0037(7) 0.0036(7)
C27 0.0286(8) 0.0241(8) 0.0280(8) -0.0014(7) 0.0023(7) 0.0009(7)
C28 0.0319(10) 0.0229(8) 0.0645(13) 0.0060(9) 0.0130(9) 0.0015(7)
C29 0.0412(11) 0.0280(9) 0.0776(16) -0.0137(10) 0.0102(11) -0.0030(9)
C30 0.0470(13) 0.0335(11) 0.096(2) 0.0241(12) 0.0088(13) 0.0055(10)
C31 0.0436(12) 0.0330(10) 0.0798(17) 0.0051(11) 0.0217(12) -0.0075(9)
C32 0.0314(9) 0.0385(10) 0.0399(10) -0.0045(9) 0.0098(8) 0.0034(8)
C33 0.0312(11) 0.0433(13) 0.134(3) -0.0331(15) 0.0196(14) -0.0006(10)
C34 0.128(3) 0.115(3) 0.0412(14) -0.0060(16) 0.0215(17) 0.061(2)
C35 0.0471(13) 0.0428(12) 0.0811(18) -0.0309(12) 0.0253(12) -0.0051(10)
C36 0.0255(8) 0.0246(8) 0.0229(8) 0.0019(6) 0.0005(6) -0.0038(7)
C37 0.0282(8) 0.0262(8) 0.0298(8) 0.0042(7) -0.0016(7) -0.0019(7)
C38 0.0337(9) 0.0385(10) 0.0269(9) 0.0085(7) -0.0035(7) -0.0002(8)
C39 0.0346(9) 0.0401(10) 0.0223(8) 0.0049(7) 0.0015(7) -0.0020(8)
C40 0.0300(9) 0.0340(9) 0.0227(8) -0.0006(7) 0.0020(7) 0.0009(7)
C41 0.0272(8) 0.0272(8) 0.0207(8) 0.0017(6) -0.0008(6) -0.0019(7)
C42 0.0306(9) 0.0296(9) 0.0356(9) 0.0021(7) -0.0033(8) 0.0029(7)
C43 0.0421(11) 0.0282(9) 0.0598(14) -0.0060(9) -0.0083(10) 0.0035(8)
C44 0.0345(10) 0.0370(10) 0.0538(12) 0.0008(9) 0.0067(9) 0.0076(8)
C45 0.0512(13) 0.0490(13) 0.0455(12) 0.0032(10) -0.0100(10) 0.0188(10)
C46 0.0392(11) 0.0640(14) 0.0221(9) 0.0084(9) 0.0027(8) 0.0047(10)
C47 0.0712(17) 0.098(2) 0.0324(11) 0.0160(12) 0.0012(11) -0.0400(16)
C48 0.0550(13) 0.0658(15) 0.0243(9) 0.0043(10) 0.0014(9) -0.0122(12)
C49 0.087(2) 0.147(3) 0.0224(10) 0.0070(14) 0.0119(12) 0.054(2)
C50 0.0271(8) 0.0237(7) 0.0183(7) -0.0007(6) 0.0059(6) -0.0014(7)
C51 0.0323(9) 0.0295(8) 0.0214(7) -0.0036(6) 0.0031(7) -0.0030(7)
C52 0.0429(10) 0.0279(9) 0.0263(8) -0.0077(7) 0.0055(8) -0.0069(8)
C53 0.0506(12) 0.0214(8) 0.0314(9) -0.0046(7) 0.0070(8) 0.0019(8)
C54 0.0387(10) 0.0267(8) 0.0256(8) 0.0003(7) 0.0021(7) 0.0041(7)
C55 0.0310(9) 0.0237(7) 0.0210(8) -0.0015(6) 0.0044(7) 0.0018(7)
C56 0.0291(8) 0.0226(8) 0.0222(8) 0.0017(6) 0.0008(6) 0.0021(7)
C57 0.0292(9) 0.0281(8) 0.0240(8) -0.0025(7) 0.0006(7) -0.0013(7)
C58 0.0341(9) 0.0266(8) 0.0239(8) -0.0055(7) 0.0002(7) 0.0012(7)
C59 0.0295(9) 0.0355(9) 0.0272(8) -0.0025(7) -0.0011(7) 0.0026(8)
C60 0.0310(9) 0.0435(11) 0.0285(9) -0.0070(8) -0.0032(7) -0.0017(8)
C61 0.034(1) 0.0376(10) 0.0310(9) -0.0114(8) 0.0021(8) -0.0026(8)
C62 0.0306(9) 0.0307(9) 0.0335(9) -0.0090(7) 0.0008(7) 0.0019(7)
C63 0.0343(10) 0.0400(10) 0.0346(10) -0.0035(8) -0.0075(8) 0.0079(8)
C64 0.0385(11) 0.0503(12) 0.0498(12) -0.0048(10) 0.0028(10) 0.0161(10)
C65 0.0519(13) 0.0413(11) 0.0521(13) 0.0044(10) -0.0127(11) 0.0059(10)
C66 0.0406(12) 0.0551(13) 0.0556(14) -0.0083(11) -0.0166(10) 0.0098(10)
C67 0.0365(10) 0.0523(12) 0.0439(11) -0.0245(10) -0.0011(9) -0.0012(9)
C68 0.0549(14) 0.0659(15) 0.0477(13) -0.0308(12) -0.0095(11) 0.0002(12)
C69 0.0558(15) 0.091(2) 0.0524(14) -0.0408(14) 0.0143(12) -0.0098(14)
C70 0.0527(13) 0.0477(13) 0.0707(16) -0.0325(12) -0.0075(12) 0.0041(11)

loop_
_atom_type_symbol
_atom_type_scat_dispersion_real
_atom_type_scat_dispersion_imag
_atom_type_scat_Cromer_Mann_a1
_atom_type_scat_Cromer_Mann_b1
_atom_type_scat_Cromer_Mann_a2
_atom_type_scat_Cromer_Mann_b2
_atom_type_scat_Cromer_Mann_a3
_atom_type_scat_Cromer_Mann_b3
_atom_type_scat_Cromer_Mann_a4
_atom_type_scat_Cromer_Mann_b4
_atom_type_scat_Cromer_Mann_c
_atom_type_scat_source
C 0.0033 0.0016 2.3100 20.8439 1.0200 10.2075 1.5886 0.5687 0.8650 51.6512 0.2156 'International Tables Vol C 4.2.6.8 and 6.1.1.4'
H 0.0000 0.0000 0.4930 10.5109 0.3229 26.1257 0.1402 3.1424 0.0408 57.7998 0.0030 'International Tables Vol C 4.2.6.8 and 6.1.1.4'
N 0.0061 0.0033 12.2126 0.0057 3.1322 9.8933 2.0125 28.9975 1.1663 0.5826 -11.5290 'International Tables Vol C 4.2.6.8 and 6.1.1.4'
O 0.0106 0.0060 3.0485 13.2771 2.2868 5.7011 1.5463 0.3239 0.8670 32.9089 0.2508 'International Tables Vol C 4.2.6.8 and 6.1.1.4'
Co 0.3494 0.9721 12.2841 4.2791 7.3409 0.2784 4.0034 13.5359 2.3488 71.1692 1.0118 'International Tables Vol C 4.2.6.8 and 6.1.1.4'

loop_
_geom_angle_atom_site_label_1
_geom_angle_atom_site_label_2
_geom_angle_atom_site_label_3
_geom_angle
_geom_angle_publ_flag
O1 Co1 O3 93.51(5) yes
O1 Co1 N1 85.74(5) yes
O3 Co1 N1 88.13(5) yes
O1 Co1 N2 176.15(5) yes
O3 Co1 N2 89.24(6) yes
N1 Co1 N2 91.67(6) yes
O1 Co1 N3 87.73(5) yes
O3 Co1 N3 84.93(5) yes
N1 Co1 N3 170.16(6) yes
N2 Co1 N3 95.20(6) yes
O1 Co1 N4 89.29(5) yes
O3 Co1 N4 175.34(5) yes
N1 Co1 N4 95.79(6) yes
N2 Co1 N4 88.14(6) yes
N3 Co1 N4 91.48(6) yes
Co1 O1 C1 111.28(10) yes
C21 O2 C23 105.16(12) yes
Co1 O3 C36 110.75(10) yes
C56 O4 C58 105.07(13) yes
Co1 N1 C6 109.60(10) yes
Co1 N1 C15 122.93(11) yes
C6 N1 C15 123.16(14) yes
Co1 N2 C21 122.37(11) yes
Co1 N2 C22 131.45(11) yes
C21 N2 C22 106.11(14) yes
Co1 N3 C41 109.90(10) yes
Co1 N3 C50 123.84(11) yes
C41 N3 C50 123.20(14) yes
Co1 N4 C56 121.40(11) yes
Co1 N4 C57 132.38(11) yes
C56 N4 C57 105.80(14) yes
O1 C1 C2 122.53(14) yes
O1 C1 C6 117.47(14) yes
C2 C1 C6 119.98(14) yes
C1 C2 C3 116.49(15) yes
C1 C2 C7 120.13(14) yes
C3 C2 C7 123.38(15) yes
C2 C3 C4 124.26(15) yes
C2 C3 H31 117.8 no
C4 C3 H31 118.0 no
C3 C4 C5 118.17(15) yes
C3 C4 C11 119.63(15) yes
C5 C4 C11 122.19(16) yes
C4 C5 C6 120.21(15) yes
C4 C5 H51 120.4 no
C6 C5 H51 119.4 no
C1 C6 C5 120.71(15) yes
C1 C6 N1 113.13(14) yes
C5 C6 N1 126.14(15) yes
C2 C7 C8 110.23(15) yes
C2 C7 C9 109.19(14) yes
C8 C7 C9 109.26(16) yes
C2 C7 C10 111.92(15) yes
C8 C7 C10 107.90(15) yes
C9 C7 C10 108.29(16) yes
C7 C8 H81 110.6 no
C7 C8 H82 111.3 no
H81 C8 H82 108.4 no
C7 C8 H83 109.7 no
H81 C8 H83 108.4 no
H82 C8 H83 108.4 no
C7 C9 H91 109.0 no
C7 C9 H92 109.8 no
H91 C9 H92 107.9 no
C7 C9 H93 111.4 no
H91 C9 H93 108.5 no
H92 C9 H93 110.2 no
C7 C10 H101 109.8 no
C7 C10 H102 109.5 no
H101 C10 H102 109.5 no
C7 C10 H103 110.7 no
H101 C10 H103 108.4 no
H102 C10 H103 108.9 no
C4 C11 C12 109.40(16) yes
C4 C11 C13 109.34(16) yes
C12 C11 C13 108.0(2) yes
C4 C11 C14 112.64(15) yes
C12 C11 C14 106.99(17) yes
C13 C11 C14 110.3(2) yes
C11 C12 H121 108.7 no
C11 C12 H122 107.4 no
H121 C12 H122 110.3 no
C11 C12 H123 110.1 no
H121 C12 H123 110.1 no
H122 C12 H123 110.2 no
C11 C13 H131 108.4 no
C11 C13 H132 106.7 no
H131 C13 H132 111.9 no
C11 C13 H133 102.5 no
H131 C13 H133 114.3 no
H132 C13 H133 112.2 no
C11 C14 H141 109.8 no
C11 C14 H142 109.3 no
H141 C14 H142 108.3 no
C11 C14 H143 110.4 no
H141 C14 H143 109.1 no
H142 C14 H143 109.8 no
N1 C15 C16 123.32(15) yes
N1 C15 C20 120.55(14) yes
C16 C15 C20 116.10(14) yes
C15 C16 C17 121.61(16) yes
C15 C16 H161 119.0 no
C17 C16 H161 119.4 no
C16 C17 C18 121.44(16) yes
C16 C17 H171 118.5 no
C18 C17 H171 120.0 no
C17 C18 C19 118.73(16) yes
C17 C18 H181 120.5 no
C19 C18 H181 120.8 no
C18 C19 C20 121.11(16) yes
C18 C19 H191 120.1 no
C20 C19 H191 118.8 no
C15 C20 C19 120.90(15) yes
C15 C20 C21 120.49(14) yes
C19 C20 C21 118.58(15) yes
C20 C21 O2 118.21(14) yes
C20 C21 N2 128.27(15) yes
O2 C21 N2 113.52(14) yes
N2 C22 C23 107.39(14) yes
N2 C22 C27 131.61(15) yes
C23 C22 C27 121.00(15) yes
O2 C23 C22 107.82(14) yes
O2 C23 C24 127.90(15) yes
C22 C23 C24 124.28(16) yes
C23 C24 C25 113.16(16) yes
C23 C24 C28 122.14(16) yes
C25 C24 C28 124.69(16) yes
C24 C25 C26 124.65(16) yes
C24 C25 H251 118.0 no
C26 C25 H251 117.4 no
C25 C26 C27 119.57(16) yes
C25 C26 C32 119.13(16) yes
C27 C26 C32 121.28(16) yes
C22 C27 C26 117.33(16) yes
C22 C27 H271 121.2 no
C26 C27 H271 121.4 no
C24 C28 C29 109.22(16) yes
C24 C28 C30 109.41(17) yes
C29 C28 C30 109.56(18) yes
C24 C28 C31 111.11(16) yes
C29 C28 C31 108.25(18) yes
C30 C28 C31 109.27(18) yes
C28 C29 H291 109.0 no
C28 C29 H292 108.2 no
H291 C29 H292 110.7 no
C28 C29 H293 110.0 no
H291 C29 H293 109.6 no
H292 C29 H293 109.3 no
C28 C30 H301 109.8 no
C28 C30 H302 108.9 no
H301 C30 H302 109.3 no
C28 C30 H303 108.9 no
H301 C30 H303 109.7 no
H302 C30 H303 110.2 no
C28 C31 H311 108.6 no
C28 C31 H312 110.6 no
H311 C31 H312 107.1 no
C28 C31 H313 110.8 no
H311 C31 H313 109.5 no
H312 C31 H313 110.1 no
C26 C32 C33 110.55(17) yes
C26 C32 C34 108.26(18) yes
C33 C32 C34 110.7(2) yes
C26 C32 C35 111.93(16) yes
C33 C32 C35 107.20(19) yes
C34 C32 C35 108.2(2) yes
C32 C33 H331 107.5 no
C32 C33 H332 109.8 no
H331 C33 H332 111.5 no
C32 C33 H333 108.4 no
H331 C33 H333 108.0 no
H332 C33 H333 111.4 no
C32 C34 H341 108.1 no
C32 C34 H342 109.6 no
H341 C34 H342 110.0 no
C32 C34 H343 108.4 no
H341 C34 H343 109.3 no
H342 C34 H343 111.4 no
C32 C35 H351 110.0 no
C32 C35 H352 109.3 no
H351 C35 H352 108.5 no
C32 C35 H353 110.5 no
H351 C35 H353 108.2 no
H352 C35 H353 110.3 no
O3 C36 C37 123.66(15) yes
O3 C36 C41 117.18(14) yes
C37 C36 C41 119.16(15) yes
C36 C37 C38 116.69(16) yes
C36 C37 C42 120.21(15) yes
C38 C37 C42 123.06(16) yes
C37 C38 C39 124.67(16) yes
C37 C38 H381 118.8 no
C39 C38 H381 116.6 no
C38 C39 C40 117.88(16) yes
C38 C39 C46 119.33(16) yes
C40 C39 C46 122.74(17) yes
C39 C40 C41 119.89(16) yes
C39 C40 H401 121.6 no
C41 C40 H401 118.4 no
C36 C41 C40 121.38(15) yes
C36 C41 N3 112.72(14) yes
C40 C41 N3 125.74(15) yes
C37 C42 C43 109.61(15) yes
C37 C42 C44 109.30(15) yes
C43 C42 C44 110.36(17) yes
C37 C42 C45 111.67(16) yes
C43 C42 C45 108.27(16) yes
C44 C42 C45 107.61(17) yes
C42 C43 H431 110.0 no
C42 C43 H432 108.6 no
H431 C43 H432 109.3 no
C42 C43 H433 109.4 no
H431 C43 H433 110.0 no
H432 C43 H433 109.6 no
C42 C44 H441 109.5 no
C42 C44 H442 108.4 no
H441 C44 H442 110.9 no
C42 C44 H443 109.6 no
H441 C44 H443 108.4 no
H442 C44 H443 110.0 no
C42 C45 H451 109.7 no
C42 C45 H452 110.9 no
H451 C45 H452 108.3 no
C42 C45 H453 109.1 no
H451 C45 H453 108.9 no
H452 C45 H453 109.8 no
C39 C46 C47 108.93(18) yes
C39 C46 C48 110.21(16) yes
C47 C46 C48 109.32(18) yes
C39 C46 C49 111.79(17) yes
C47 C46 C49 108.6(2) yes
C48 C46 C49 108.0(2) yes
C46 C47 H471 108.7 no
C46 C47 H472 109.1 no
H471 C47 H472 110.3 no
C46 C47 H473 107.6 no
H471 C47 H473 110.8 no
H472 C47 H473 110.2 no
C46 C48 H481 110.9 no
C46 C48 H482 108.8 no
H481 C48 H482 110.1 no
C46 C48 H483 108.8 no
H481 C48 H483 109.9 no
H482 C48 H483 108.2 no
C46 C49 H491 108.0 no
C46 C49 H492 109.3 no
H491 C49 H492 110.0 no
C46 C49 H493 109.1 no
H491 C49 H493 109.6 no
H492 C49 H493 110.7 no
N3 C50 C51 123.32(15) yes
N3 C50 C55 119.85(14) yes
C51 C50 C55 116.80(15) yes
C50 C51 C52 121.23(17) yes
C50 C51 H511 119.0 no
C52 C51 H511 119.8 no
C51 C52 C53 121.33(16) yes
C51 C52 H521 119.0 no
C53 C52 H521 119.6 no
C52 C53 C54 119.09(16) yes
C52 C53 H531 121.1 no
C54 C53 H531 119.8 no
C53 C54 C55 120.76(17) yes
C53 C54 H541 120.6 no
C55 C54 H541 118.7 no
C50 C55 C54 120.68(15) yes
C50 C55 C56 120.22(14) yes
C54 C55 C56 119.10(16) yes
C55 C56 O4 117.62(14) yes
C55 C56 N4 128.85(15) yes
O4 C56 N4 113.53(14) yes
N4 C57 C58 107.54(14) yes
N4 C57 C62 131.73(16) yes
C58 C57 C62 120.70(16) yes
O4 C58 C57 108.05(15) yes
O4 C58 C59 126.99(16) yes
C57 C58 C59 124.95(16) yes
C58 C59 C60 112.85(16) yes
C58 C59 C63 122.20(16) yes
C60 C59 C63 124.95(16) yes
C59 C60 C61 124.35(17) yes
C59 C60 H601 118.2 no
C61 C60 H601 117.4 no
C60 C61 C62 119.60(16) yes
C60 C61 C67 121.97(17) yes
C62 C61 C67 118.39(17) yes
C61 C62 C57 117.50(17) yes
C61 C62 H621 122.3 no
C57 C62 H621 120.2 no
C59 C63 C64 109.88(16) yes
C59 C63 C65 108.68(16) yes
C64 C63 C65 110.28(17) yes
C59 C63 C66 111.41(16) yes
C64 C63 C66 107.94(18) yes
C65 C63 C66 108.64(17) yes
C63 C64 H641 109.8 no
C63 C64 H642 108.6 no
H641 C64 H642 108.9 no
C63 C64 H643 111.9 no
H641 C64 H643 108.1 no
H642 C64 H643 109.4 no
C63 C65 H651 107.9 no
C63 C65 H652 109.5 no
H651 C65 H652 109.4 no
C63 C65 H653 110.8 no
H651 C65 H653 108.8 no
H652 C65 H653 110.4 no
C63 C66 H661 111.2 no
C63 C66 H662 110.0 no
H661 C66 H662 108.6 no
C63 C66 H663 109.3 no
H661 C66 H663 109.4 no
H662 C66 H663 108.2 no
C61 C67 C68 112.58(17) yes
C61 C67 C69 107.64(17) yes
C68 C67 C69 108.0(2) yes
C61 C67 C70 110.32(18) yes
C68 C67 C70 108.59(19) yes
C69 C67 C70 109.6(2) yes
C67 C68 H681 106.1 no
C67 C68 H682 108.4 no
H681 C68 H682 111.4 no
C67 C68 H683 108.5 no
H681 C68 H683 110.7 no
H682 C68 H683 111.5 no
C67 C69 H691 108.9 no
C67 C69 H692 108.7 no
H691 C69 H692 111.3 no
C67 C69 H693 108.9 no
H691 C69 H693 109.8 no
H692 C69 H693 109.2 no
C67 C70 H701 110.4 no
C67 C70 H702 109.2 no
H701 C70 H702 109.9 no
C67 C70 H703 108.4 no
H701 C70 H703 110.1 no
H702 C70 H703 108.7 no
N100 C100 C101 177(3) yes
C100 C101 H1011 110.5 no
C100 C101 H1012 106.7 no
H1011 C101 H1012 109.6 no
C100 C101 H1013 111.2 no
H1011 C101 H1013 109.3 no
H1012 C101 H1013 109.5 no

loop_
_geom_bond_atom_site_label_1
_geom_bond_atom_site_label_2
_geom_bond_distance
_geom_bond_publ_flag
Co1 O1 1.8782(11) yes
Co1 O3 1.8920(12) yes
Co1 N1 1.9073(13) yes
Co1 N2 1.9344(14) yes
Co1 N3 1.9001(13) yes
Co1 N4 1.9451(14) yes
O1 C1 1.3248(19) yes
O2 C21 1.3592(19) yes
O2 C23 1.393(2) yes
O3 C36 1.3222(19) yes
O4 C56 1.363(2) yes
O4 C58 1.3885(19) yes
N1 C6 1.398(2) yes
N1 C15 1.369(2) yes
N2 C21 1.307(2) yes
N2 C22 1.409(2) yes
N3 C41 1.393(2) yes
N3 C50 1.365(2) yes
N4 C56 1.311(2) yes
N4 C57 1.410(2) yes
N100 C100 1.16(3) yes
C1 C2 1.424(2) yes
C1 C6 1.412(2) yes
C2 C3 1.388(2) yes
C2 C7 1.531(2) yes
C3 C4 1.411(2) yes
C3 H31 0.964 no
C4 C5 1.378(2) yes
C4 C11 1.539(2) yes
C5 C6 1.404(2) yes
C5 H51 0.962 no
C7 C8 1.534(3) yes
C7 C9 1.538(3) yes
C7 C10 1.535(2) yes
C8 H81 0.967 no
C8 H82 0.970 no
C8 H83 0.968 no
C9 H91 0.970 no
C9 H92 0.957 no
C9 H93 0.977 no
C10 H101 0.981 no
C10 H102 0.987 no
C10 H103 0.988 no
C11 C12 1.540(3) yes
C11 C13 1.529(3) yes
C11 C14 1.513(3) yes
C12 H121 0.988 no
C12 H122 1.000 no
C12 H123 0.980 no
C13 H131 0.970 no
C13 H132 0.966 no
C13 H133 1.002 no
C14 H141 0.978 no
C14 H142 0.977 no
C14 H143 0.996 no
C15 C16 1.419(2) yes
C15 C20 1.427(2) yes
C16 C17 1.375(2) yes
C16 H161 0.956 no
C17 C18 1.395(3) yes
C17 H171 0.947 no
C18 C19 1.374(2) yes
C18 H181 0.979 no
C19 C20 1.403(2) yes
C19 H191 0.954 no
C20 C21 1.443(2) yes
C22 C23 1.383(2) yes
C22 C27 1.391(2) yes
C23 C24 1.392(2) yes
C24 C25 1.389(3) yes
C24 C28 1.531(3) yes
C25 C26 1.409(3) yes
C25 H251 0.964 no
C26 C27 1.387(2) yes
C26 C32 1.534(2) yes
C27 H271 0.968 no
C28 C29 1.533(3) yes
C28 C30 1.534(3) yes
C28 C31 1.533(3) yes
C29 H291 0.984 no
C29 H292 0.985 no
C29 H293 0.973 no
C30 H301 0.982 no
C30 H302 0.973 no
C30 H303 0.967 no
C31 H311 0.968 no
C31 H312 0.980 no
C31 H313 0.979 no
C32 C33 1.527(3) yes
C32 C34 1.525(3) yes
C32 C35 1.519(3) yes
C33 H331 0.959 no
C33 H332 0.976 no
C33 H333 0.964 no
C34 H341 0.953 no
C34 H342 0.961 no
C34 H343 0.963 no
C35 H351 0.972 no
C35 H352 0.972 no
C35 H353 0.994 no
C36 C37 1.423(2) yes
C36 C41 1.415(2) yes
C37 C38 1.384(2) yes
C37 C42 1.532(2) yes
C38 C39 1.411(3) yes
C38 H381 0.963 no
C39 C40 1.377(2) yes
C39 C46 1.541(2) yes
C40 C41 1.404(2) yes
C40 H401 0.960 no
C42 C43 1.535(3) yes
C42 C44 1.535(3) yes
C42 C45 1.530(3) yes
C43 H431 0.977 no
C43 H432 0.967 no
C43 H433 0.982 no
C44 H441 0.980 no
C44 H442 0.970 no
C44 H443 0.967 no
C45 H451 0.973 no
C45 H452 0.961 no
C45 H453 0.969 no
C46 C47 1.531(3) yes
C46 C48 1.526(3) yes
C46 C49 1.525(3) yes
C47 H471 0.982 no
C47 H472 0.973 no
C47 H473 0.984 no
C48 H481 0.987 no
C48 H482 0.972 no
C48 H483 0.977 no
C49 H491 0.984 no
C49 H492 0.987 no
C49 H493 0.990 no
C50 C51 1.415(2) yes
C50 C55 1.422(2) yes
C51 C52 1.376(2) yes
C51 H511 0.952 no
C52 C53 1.392(3) yes
C52 H521 0.973 no
C53 C54 1.376(3) yes
C53 H531 0.942 no
C54 C55 1.403(2) yes
C54 H541 0.962 no
C55 C56 1.442(2) yes
C57 C58 1.381(2) yes
C57 C62 1.391(2) yes
C58 C59 1.389(2) yes
C59 C60 1.403(2) yes
C59 C63 1.532(3) yes
C60 C61 1.408(3) yes
C60 H601 0.953 no
C61 C62 1.392(3) yes
C61 C67 1.544(3) yes
C62 H621 0.955 no
C63 C64 1.535(3) yes
C63 C65 1.535(3) yes
C63 C66 1.529(3) yes
C64 H641 0.974 no
C64 H642 0.982 no
C64 H643 0.967 no
C65 H651 0.961 no
C65 H652 0.973 no
C65 H653 0.975 no
C66 H661 0.975 no
C66 H662 0.966 no
C66 H663 0.978 no
C67 C68 1.535(3) yes
C67 C69 1.543(3) yes
C67 C70 1.530(3) yes
C68 H681 0.973 no
C68 H682 0.994 no
C68 H683 0.973 no
C69 H691 0.974 no
C69 H692 0.966 no
C69 H693 0.972 no
C70 H701 0.979 no
C70 H702 0.966 no
C70 H703 0.967 no
C100 C101 1.37(4) yes
C101 H1011 0.956 no
C101 H1012 0.956 no
C101 H1013 0.955 no
